data_7214320
loop_
_publ_author_name
'Beyeh, N. Kodiah'
'Valkonen, Arto'
'Rissanen, Kari'

_publ_section_title
;
 Deprotonation of resorcinarenes by mono- and diamine bases: complexation
 and intermolecular interactions in the solid state
;
_journal_issue 18
_journal_name_full CrystEngComm
_journal_page_first 3758
_journal_paper_doi 10.1039/c3ce42291g
_journal_volume 16
_journal_year 2014
_chemical_formula_moiety 'C36 H39 O8, C6 H15 N2, 0.5(C6 H14 N2)'
_chemical_formula_sum 'C45 H61 N3 O8'
_chemical_formula_weight 771.97
_chemical_name_systematic
;
 ?
;
_space_group_IT_number 2
_symmetry_cell_setting triclinic
_symmetry_space_group_name_Hall '-P 1'
_symmetry_space_group_name_H-M 'P -1'
_atom_sites_solution_hydrogens geom
_atom_sites_solution_primary direct
_atom_sites_solution_secondary difmap
_audit_creation_method SHELXL-97
_cell_angle_alpha 109.915(4)
_cell_angle_beta 100.321(4)
_cell_angle_gamma 97.585(4)
_cell_formula_units_Z 2
_cell_length_a 11.0544(5)
_cell_length_b 11.9545(5)
_cell_length_c 17.4371(9)
_cell_measurement_reflns_used 5057
_cell_measurement_temperature 123(2)
_cell_measurement_theta_max 75.4380
_cell_measurement_theta_min 4.0130
_cell_volume 2084.53(19)
_computing_cell_refinement CrysAlisPro
_computing_data_collection 'CrysAlisPro (Agilent Technologies, 2013)'
_computing_data_reduction CrysAlisPro
_computing_molecular_graphics 'ORTEP-3 (Farrugia, 1997); MERCURY (Macrae, <i>et al.</i>, 2008)'
_computing_publication_material SHELXL-97
_computing_structure_refinement 'SHELXL-97 (Sheldrick, 2008)'
_computing_structure_solution 'SIR-2011 (Burla, et al., 2012)'
_diffrn_ambient_temperature 123(2)
_diffrn_detector_area_resol_mean 10.3953
_diffrn_measured_fraction_theta_full 0.994
_diffrn_measured_fraction_theta_max 0.994
_diffrn_measurement_device_type 'SuperNova, Dual, Cu at zero, Atlas'
_diffrn_measurement_method '\w scans'
_diffrn_radiation_monochromator mirror
_diffrn_radiation_source 'SuperNova (Cu) X-ray Source'
_diffrn_radiation_type CuK\a
_diffrn_radiation_wavelength 1.54184
_diffrn_reflns_av_R_equivalents 0.0259
_diffrn_reflns_av_sigmaI/netI 0.0396
_diffrn_reflns_limit_h_max 12
_diffrn_reflns_limit_h_min -13
_diffrn_reflns_limit_k_max 10
_diffrn_reflns_limit_k_min -14
_diffrn_reflns_limit_l_max 21
_diffrn_reflns_limit_l_min -21
_diffrn_reflns_number 13473
_diffrn_reflns_theta_full 69.99
_diffrn_reflns_theta_max 69.99
_diffrn_reflns_theta_min 3.94
_exptl_absorpt_coefficient_mu 0.675
_exptl_absorpt_correction_T_max 0.9800
_exptl_absorpt_correction_T_min 0.9114
_exptl_absorpt_correction_type multi-scan
_exptl_absorpt_process_details
;
CrysAlisPro, Agilent Technologies,
Version 1.171.36.28 (release 01-02-2013 CrysAlis171 .NET)
(compiled Feb  1 2013,16:14:44)
Empirical absorption correction using spherical harmonics,
 implemented in SCALE3 ABSPACK scaling algorithm.
;
_exptl_crystal_colour colourless
_exptl_crystal_density_diffrn 1.230
_exptl_crystal_density_method 'not measured'
_exptl_crystal_description plate
_exptl_crystal_F_000 832
_exptl_crystal_size_max 0.14
_exptl_crystal_size_mid 0.09
_exptl_crystal_size_min 0.03
_refine_diff_density_max 0.394
_refine_diff_density_min -0.343
_refine_diff_density_rms 0.053
_refine_ls_extinction_method none
_refine_ls_goodness_of_fit_ref 1.050
_refine_ls_hydrogen_treatment mixed
_refine_ls_matrix_type full
_refine_ls_number_parameters 538
_refine_ls_number_reflns 7869
_refine_ls_number_restraints 28
_refine_ls_restrained_S_all 1.054
_refine_ls_R_factor_all 0.0660
_refine_ls_R_factor_gt 0.0502
_refine_ls_shift/su_max 0.000
_refine_ls_shift/su_mean 0.000
_refine_ls_structure_factor_coef Fsqd
_refine_ls_weighting_details 'calc w=1/[\s^2^(Fo^2^)+(0.0886P)^2^+0.4251P] where P=(Fo^2^+2Fc^2^)/3'
_refine_ls_weighting_scheme calc
_refine_ls_wR_factor_gt 0.1449
_refine_ls_wR_factor_ref 0.1581
_reflns_number_gt 6113
_reflns_number_total 7869
_reflns_threshold_expression >2\s(I)
_cod_data_source_file c3ce42291g.txt
_cod_data_source_block II
_cod_original_cell_volume 2084.53(17)
_cod_original_sg_symbol_H-M P-1
_cod_database_code 7214320

loop_
_symmetry_equiv_pos_as_xyz
'x, y, z'
'-x, -y, -z'

loop_
_atom_site_label
_atom_site_type_symbol
_atom_site_fract_x
_atom_site_fract_y
_atom_site_fract_z
_atom_site_U_iso_or_equiv
_atom_site_adp_type
_atom_site_occupancy
_atom_site_symmetry_multiplicity
_atom_site_calc_flag
_atom_site_refinement_flags
_atom_site_disorder_assembly
_atom_site_disorder_group
O1 O 0.08257(15) 1.22568(14) 0.20331(10) 0.0421(4) Uani 1 1 d D . .
H1O H 0.130(3) 1.287(2) 0.198(2) 0.063 Uiso 1 1 d D . .
O2 O 0.42941(14) 1.20382(14) 0.40458(11) 0.0398(4) Uani 1 1 d D . .
H2O H 0.462(3) 1.2732(19) 0.408(2) 0.060 Uiso 1 1 d D . .
O3 O 0.51106(13) 0.99596(13) 0.39814(10) 0.0357(3) Uani 1 1 d D . .
H3O H 0.489(3) 1.0629(19) 0.4070(19) 0.054 Uiso 1 1 d D . .
O4 O 0.36775(13) 0.57523(13) 0.26559(9) 0.0334(3) Uani 1 1 d D . .
H4O H 0.302(2) 0.515(2) 0.2403(17) 0.050 Uiso 1 1 d D . .
O5 O 0.17431(13) 0.40141(12) 0.16848(8) 0.0285(3) Uani 1 1 d . . .
O6 O -0.18799(13) 0.42982(13) -0.01103(9) 0.0319(3) Uani 1 1 d D . .
H6O H -0.211(2) 0.491(2) -0.0202(17) 0.048 Uiso 1 1 d D . .
O7 O -0.25005(13) 0.62345(12) -0.03550(8) 0.0299(3) Uani 1 1 d D . .
H7O H -0.222(2) 0.620(2) -0.0790(14) 0.045 Uiso 1 1 d D . .
O8 O -0.07191(15) 1.04572(13) 0.07210(9) 0.0355(3) Uani 1 1 d D . .
H8O H -0.032(3) 1.106(2) 0.1173(14) 0.053 Uiso 1 1 d D . .
C1 C 0.04777(19) 1.10908(17) 0.28534(12) 0.0292(4) Uani 1 1 d . . .
C2 C 0.1315(2) 1.18625(18) 0.26482(13) 0.0324(4) Uani 1 1 d . . .
C3 C 0.2587(2) 1.21889(19) 0.30443(13) 0.0352(5) Uani 1 1 d . . .
H3 H 0.3144 1.2717 0.2900 0.042 Uiso 1 1 calc R . .
C4 C 0.30415(19) 1.17377(18) 0.36546(13) 0.0322(4) Uani 1 1 d . . .
C5 C 0.22455(19) 1.09307(17) 0.38585(12) 0.0279(4) Uani 1 1 d . . .
C6 C 0.09789(18) 1.06295(17) 0.34471(12) 0.0273(4) Uani 1 1 d . . .
H6 H 0.0426 1.0080 0.3577 0.033 Uiso 1 1 calc R . .
C7 C 0.27606(18) 1.03875(17) 0.44978(12) 0.0282(4) Uani 1 1 d . . .
H7 H 0.3596 1.0922 0.4836 0.034 Uiso 1 1 calc R . .
C8 C 0.19353(19) 1.03959(19) 0.51194(12) 0.0315(4) Uani 1 1 d . . .
H8A H 0.1091 0.9889 0.4805 0.038 Uiso 1 1 calc R . .
H8B H 0.2308 1.0029 0.5511 0.038 Uiso 1 1 calc R . .
C9 C 0.1801(2) 1.1674(2) 0.56235(14) 0.0418(5) Uani 1 1 d . . .
H9A H 0.1267 1.1633 0.6009 0.063 Uiso 1 1 calc R . .
H9B H 0.1418 1.2036 0.5239 0.063 Uiso 1 1 calc R . .
H9C H 0.2633 1.2174 0.5947 0.063 Uiso 1 1 calc R . .
C10 C 0.30047(18) 0.91302(17) 0.40464(11) 0.0263(4) Uani 1 1 d . . .
C11 C 0.41447(18) 0.90001(18) 0.38082(12) 0.0284(4) Uani 1 1 d . . .
C12 C 0.43432(18) 0.78616(19) 0.33698(12) 0.0299(4) Uani 1 1 d . . .
H12 H 0.5128 0.7791 0.3228 0.036 Uiso 1 1 calc R . .
C13 C 0.34176(18) 0.68208(17) 0.31333(12) 0.0271(4) Uani 1 1 d . . .
C14 C 0.22853(17) 0.69007(17) 0.33840(11) 0.0252(4) Uani 1 1 d . . .
C15 C 0.21205(18) 0.80640(17) 0.38302(11) 0.0257(4) Uani 1 1 d . . .
H15 H 0.1352 0.8131 0.3997 0.031 Uiso 1 1 calc R . .
C16 C 0.13062(18) 0.57504(17) 0.31687(11) 0.0262(4) Uani 1 1 d . . .
H16 H 0.1784 0.5089 0.3141 0.031 Uiso 1 1 calc R . .
C17 C 0.05786(19) 0.58060(18) 0.38480(12) 0.0302(4) Uani 1 1 d . . .
H17A H 0.1174 0.6162 0.4408 0.036 Uiso 1 1 calc R . .
H17B H -0.0028 0.6342 0.3832 0.036 Uiso 1 1 calc R . .
C18 C -0.0125(2) 0.4550(2) 0.37224(15) 0.0420(5) Uani 1 1 d . . .
H18A H -0.0580 0.4618 0.4165 0.063 Uiso 1 1 calc R . .
H18B H 0.0475 0.4023 0.3750 0.063 Uiso 1 1 calc R . .
H18C H -0.0725 0.4201 0.3172 0.063 Uiso 1 1 calc R . .
C19 C 0.04484(18) 0.53740(16) 0.22933(11) 0.0254(4) Uani 1 1 d . . .
C20 C 0.07059(17) 0.45057(17) 0.15978(12) 0.0259(4) Uani 1 1 d . . .
C21 C -0.01033(18) 0.41670(17) 0.08066(12) 0.0282(4) Uani 1 1 d . . .
H21 H 0.0053 0.3565 0.0336 0.034 Uiso 1 1 calc R . .
C22 C -0.11318(18) 0.46959(17) 0.06971(12) 0.0268(4) Uani 1 1 d . . .
C23 C -0.14080(17) 0.55728(17) 0.13716(12) 0.0263(4) Uani 1 1 d . . .
C24 C -0.05891(18) 0.58918(17) 0.21571(12) 0.0266(4) Uani 1 1 d . . .
H24 H -0.0748 0.6496 0.2626 0.032 Uiso 1 1 calc R . .
C25 C -0.25355(18) 0.61653(18) 0.12485(12) 0.0292(4) Uani 1 1 d . . .
H25 H -0.3134 0.5598 0.0712 0.035 Uiso 1 1 calc R . .
C26 C -0.3244(2) 0.6307(2) 0.19424(14) 0.0363(5) Uani 1 1 d . . .
H26A H -0.2662 0.6813 0.2492 0.044 Uiso 1 1 calc R . .
H26B H -0.3930 0.6736 0.1850 0.044 Uiso 1 1 calc R . .
C27 C -0.3795(3) 0.5093(3) 0.19665(19) 0.0526(6) Uani 1 1 d . . .
H27A H -0.4234 0.5228 0.2421 0.079 Uiso 1 1 calc R . .
H27B H -0.3117 0.4670 0.2066 0.079 Uiso 1 1 calc R . .
H27C H -0.4389 0.4597 0.1429 0.079 Uiso 1 1 calc R . .
C28 C -0.21207(17) 0.73429(18) 0.11187(12) 0.0272(4) Uani 1 1 d . . .
C29 C -0.20600(17) 0.73146(17) 0.03167(12) 0.0268(4) Uani 1 1 d . . .
C30 C -0.15690(18) 0.83697(18) 0.02092(12) 0.0288(4) Uani 1 1 d . . .
H30 H -0.1500 0.8336 -0.0333 0.035 Uiso 1 1 calc R . .
C31 C -0.11778(18) 0.94731(18) 0.08906(12) 0.0280(4) Uani 1 1 d . . .
C32 C -0.12842(17) 0.95521(18) 0.16940(12) 0.0271(4) Uani 1 1 d . . .
C33 C -0.17342(17) 0.84693(18) 0.17836(12) 0.0282(4) Uani 1 1 d . . .
H33 H -0.1780 0.8500 0.2329 0.034 Uiso 1 1 calc R . .
C34 C -0.09202(19) 1.07767(18) 0.24330(12) 0.0310(4) Uani 1 1 d . B .
H34 H -0.1068 1.1404 0.2187 0.037 Uiso 1 1 calc R . .
C35 C -0.1741(2) 1.0893(2) 0.30614(14) 0.0396(5) Uani 1 1 d DU . .
H35A H -0.1403 1.1669 0.3549 0.048 Uiso 0.90 1 calc PR A 1
H35B H -0.1720 1.0219 0.3268 0.048 Uiso 0.90 1 calc PR A 1
H35C H -0.2608 1.0757 0.2725 0.048 Uiso 0.10 1 d PR A 2
H35D H -0.1710 1.0172 0.3216 0.048 Uiso 0.10 1 d PR A 2
C36 C -0.3098(2) 1.0858(3) 0.26568(18) 0.0466(6) Uani 0.90 1 d PDU B 1
H36A H -0.3607 1.0929 0.3070 0.070 Uiso 0.90 1 calc PR B 1
H36B H -0.3436 1.0086 0.2178 0.070 Uiso 0.90 1 calc PR B 1
H36C H -0.3121 1.1535 0.2462 0.070 Uiso 0.90 1 calc PR B 1
C36B C -0.1461(18) 1.1821(18) 0.3873(11) 0.043(5) Uani 0.10 1 d PDU B 2
H36D H -0.2103 1.1671 0.4168 0.065 Uiso 0.10 1 calc PR B 2
H36E H -0.1451 1.2612 0.3820 0.065 Uiso 0.10 1 calc PRD B 2
H36F H -0.0635 1.1821 0.4191 0.065 Uiso 0.10 1 calc PR B 2
N1 N 0.24716(17) 0.81092(17) 0.11219(11) 0.0334(4) Uani 1 1 d D . .
H1N H 0.217(2) 0.7312(16) 0.0753(14) 0.040 Uiso 1 1 d D . .
N2 N 0.43688(19) 0.8695(2) 0.03032(16) 0.0512(5) Uani 1 1 d . . .
C37 C 0.3840(2) 0.8205(2) 0.14663(16) 0.0474(6) Uani 1 1 d . . .
H37A H 0.3936 0.7641 0.1766 0.057 Uiso 1 1 calc R . .
H37B H 0.4216 0.9043 0.1874 0.057 Uiso 1 1 calc R . .
C38 C 0.4523(2) 0.7900(3) 0.07691(18) 0.0513(6) Uani 1 1 d . . .
H38A H 0.5429 0.7991 0.1011 0.062 Uiso 1 1 calc R . .
H38B H 0.4188 0.7043 0.0383 0.062 Uiso 1 1 calc R . .
C39 C 0.3037(2) 0.8563(3) -0.00604(17) 0.0476(6) Uani 1 1 d . . .
H39A H 0.2685 0.7712 -0.0453 0.057 Uiso 1 1 calc R . .
H39B H 0.2941 0.9098 -0.0384 0.057 Uiso 1 1 calc R . .
C40 C 0.2310(2) 0.8892(2) 0.06201(15) 0.0401(5) Uani 1 1 d . . .
H40A H 0.2621 0.9758 0.0992 0.048 Uiso 1 1 calc R . .
H40B H 0.1407 0.8775 0.0359 0.048 Uiso 1 1 calc R . .
C41 C 0.1745(3) 0.8355(2) 0.17725(15) 0.0451(5) Uani 1 1 d . . .
H41A H 0.1874 0.7819 0.2084 0.068 Uiso 1 1 calc R . .
H41B H 0.0849 0.8205 0.1505 0.068 Uiso 1 1 calc R . .
H41C H 0.2029 0.9206 0.2160 0.068 Uiso 1 1 calc R . .
C42 C 0.5055(3) 0.8419(3) -0.0365(2) 0.0622(8) Uani 1 1 d . . .
H42A H 0.5949 0.8514 -0.0116 0.093 Uiso 1 1 calc R . .
H42B H 0.4956 0.8979 -0.0660 0.093 Uiso 1 1 calc R . .
H42C H 0.4717 0.7581 -0.0762 0.093 Uiso 1 1 calc R . .
N3 N 0.56111(17) 0.42514(17) 0.44163(12) 0.0367(4) Uani 1 1 d . . .
C43 C 0.5024(2) 0.5202(2) 0.42524(15) 0.0415(5) Uani 1 1 d . . .
H43A H 0.4710 0.4965 0.3639 0.050 Uiso 1 1 calc R . .
H43B H 0.5660 0.5971 0.4464 0.050 Uiso 1 1 calc R . .
C44 C 0.6047(2) 0.4596(2) 0.53305(14) 0.0401(5) Uani 1 1 d . . .
H44A H 0.6707 0.5351 0.5565 0.048 Uiso 1 1 calc R . .
H44B H 0.6419 0.3944 0.5447 0.048 Uiso 1 1 calc R . .
C45 C 0.6667(3) 0.4077(3) 0.40195(19) 0.0553(7) Uani 1 1 d . . .
H45A H 0.7044 0.3436 0.4136 0.083 Uiso 1 1 calc R . .
H45B H 0.7299 0.4838 0.4246 0.083 Uiso 1 1 calc R . .
H45C H 0.6366 0.3839 0.3411 0.083 Uiso 1 1 calc R . .

loop_
_atom_site_aniso_label
_atom_site_aniso_U_11
_atom_site_aniso_U_22
_atom_site_aniso_U_33
_atom_site_aniso_U_23
_atom_site_aniso_U_13
_atom_site_aniso_U_12
O1 0.0470(9) 0.0386(8) 0.0403(8) 0.0262(7) -0.0069(7) 0.0000(7)
O2 0.0318(7) 0.0345(8) 0.0507(9) 0.0227(7) -0.0049(7) 0.0002(6)
O3 0.0296(7) 0.0328(7) 0.0434(8) 0.0152(7) 0.0058(6) 0.0038(6)
O4 0.0304(7) 0.0329(7) 0.0356(8) 0.0091(6) 0.0085(6) 0.0119(6)
O5 0.0317(7) 0.0297(7) 0.0267(7) 0.0117(5) 0.0060(5) 0.0130(5)
O6 0.0352(7) 0.0328(7) 0.0254(7) 0.0093(6) 0.0010(6) 0.0121(6)
O7 0.0340(7) 0.0317(7) 0.0229(6) 0.0092(6) 0.0052(6) 0.0084(6)
O8 0.0460(8) 0.0330(7) 0.0290(7) 0.0149(6) 0.0064(6) 0.0076(6)
C1 0.0339(10) 0.0270(9) 0.0253(9) 0.0082(7) 0.0038(8) 0.0110(8)
C2 0.0413(11) 0.0268(9) 0.0292(10) 0.0140(8) 0.0010(8) 0.0081(8)
C3 0.0393(11) 0.0306(10) 0.0353(11) 0.0167(9) 0.0023(9) 0.0034(8)
C4 0.0338(10) 0.0281(10) 0.0317(10) 0.0113(8) 0.0005(8) 0.0062(8)
C5 0.0338(10) 0.0255(9) 0.0234(9) 0.0085(7) 0.0038(8) 0.0089(8)
C6 0.0324(10) 0.0262(9) 0.0243(9) 0.0094(7) 0.0067(8) 0.0091(7)
C7 0.0311(9) 0.0283(9) 0.0245(9) 0.0104(7) 0.0026(8) 0.0079(8)
C8 0.0371(10) 0.0361(10) 0.0234(9) 0.0123(8) 0.0063(8) 0.0127(8)
C9 0.0490(13) 0.0443(12) 0.0290(10) 0.0077(9) 0.0093(9) 0.0160(10)
C10 0.0301(9) 0.0299(9) 0.0206(8) 0.0122(7) 0.0027(7) 0.0095(7)
C11 0.0271(9) 0.0324(10) 0.0254(9) 0.0137(8) 0.0009(7) 0.0053(8)
C12 0.0262(9) 0.0373(10) 0.0292(10) 0.0148(8) 0.0064(8) 0.0104(8)
C13 0.0297(9) 0.0315(9) 0.0237(9) 0.0131(7) 0.0050(7) 0.0126(8)
C14 0.0297(9) 0.0289(9) 0.0203(8) 0.0124(7) 0.0052(7) 0.0093(7)
C15 0.0277(9) 0.0322(9) 0.0204(8) 0.0128(7) 0.0046(7) 0.0103(7)
C16 0.0307(9) 0.0277(9) 0.0238(9) 0.0129(7) 0.0068(8) 0.0089(7)
C17 0.0332(10) 0.0362(10) 0.0249(9) 0.0147(8) 0.0077(8) 0.0098(8)
C18 0.0479(13) 0.0456(12) 0.0375(12) 0.0203(10) 0.0167(10) 0.0043(10)
C19 0.0297(9) 0.0262(9) 0.0238(9) 0.0127(7) 0.0076(7) 0.0068(7)
C20 0.0277(9) 0.0254(9) 0.0269(9) 0.0127(7) 0.0058(7) 0.0068(7)
C21 0.0324(10) 0.0270(9) 0.0247(9) 0.0083(7) 0.0064(8) 0.0087(8)
C22 0.0281(9) 0.0285(9) 0.0231(9) 0.0103(7) 0.0034(7) 0.0056(7)
C23 0.0276(9) 0.0280(9) 0.0272(9) 0.0140(8) 0.0082(8) 0.0071(7)
C24 0.0308(9) 0.0279(9) 0.0248(9) 0.0117(7) 0.0098(8) 0.0094(7)
C25 0.0276(9) 0.0331(10) 0.0295(10) 0.0133(8) 0.0072(8) 0.0104(8)
C26 0.0362(11) 0.0458(12) 0.0367(11) 0.0208(9) 0.0157(9) 0.0179(9)
C27 0.0528(14) 0.0593(15) 0.0679(17) 0.0370(14) 0.0350(14) 0.0222(12)
C28 0.0248(9) 0.0327(10) 0.0271(9) 0.0132(8) 0.0058(7) 0.0116(7)
C29 0.0245(9) 0.0321(10) 0.0230(9) 0.0089(7) 0.0030(7) 0.0111(7)
C30 0.0312(9) 0.0351(10) 0.0237(9) 0.0133(8) 0.0066(8) 0.0126(8)
C31 0.0273(9) 0.0313(9) 0.0280(9) 0.0138(8) 0.0042(8) 0.0105(8)
C32 0.0253(9) 0.0327(10) 0.0242(9) 0.0106(8) 0.0040(7) 0.0118(7)
C33 0.0274(9) 0.0366(10) 0.0235(9) 0.0125(8) 0.0061(7) 0.0131(8)
C34 0.0347(10) 0.0325(10) 0.0263(9) 0.0104(8) 0.0043(8) 0.0143(8)
C35 0.0391(11) 0.0438(12) 0.0330(11) 0.0074(9) 0.0106(9) 0.0147(9)
C36 0.0361(13) 0.0505(15) 0.0492(15) 0.0085(12) 0.0164(12) 0.0141(11)
C36B 0.058(8) 0.047(8) 0.031(7) 0.013(6) 0.028(7) 0.013(7)
N1 0.0359(9) 0.0360(9) 0.0292(8) 0.0150(7) 0.0028(7) 0.0092(7)
N2 0.0367(10) 0.0560(12) 0.0701(15) 0.0350(11) 0.0124(10) 0.0106(9)
C37 0.0396(12) 0.0533(14) 0.0466(13) 0.0244(11) -0.0060(10) 0.0080(10)
C38 0.0341(12) 0.0583(15) 0.0668(17) 0.0335(13) 0.0033(11) 0.0117(11)
C39 0.0401(12) 0.0616(15) 0.0542(14) 0.0365(13) 0.0111(11) 0.0147(11)
C40 0.0380(11) 0.0456(12) 0.0469(13) 0.0294(11) 0.0076(10) 0.0143(9)
C41 0.0600(14) 0.0493(13) 0.0341(11) 0.0188(10) 0.0168(11) 0.0222(11)
C42 0.0504(15) 0.0653(18) 0.087(2) 0.0408(17) 0.0296(16) 0.0165(13)
N3 0.0355(9) 0.0397(9) 0.0375(10) 0.0190(8) 0.0078(8) 0.0052(7)
C43 0.0496(13) 0.0431(12) 0.0359(11) 0.0227(10) 0.0065(10) 0.0068(10)
C44 0.0369(11) 0.0398(11) 0.0394(12) 0.0163(9) -0.0039(9) 0.0078(9)
C45 0.0516(15) 0.0538(15) 0.0665(17) 0.0238(13) 0.0262(14) 0.0116(12)

loop_
_atom_type_symbol
_atom_type_description
_atom_type_scat_dispersion_real
_atom_type_scat_dispersion_imag
_atom_type_scat_source
C C 0.0181 0.0091 'International Tables Vol C Tables 4.2.6.8 and 6.1.1.4'
H H 0.0000 0.0000 'International Tables Vol C Tables 4.2.6.8 and 6.1.1.4'
N N 0.0311 0.0180 'International Tables Vol C Tables 4.2.6.8 and 6.1.1.4'
O O 0.0492 0.0322 'International Tables Vol C Tables 4.2.6.8 and 6.1.1.4'

loop_
_geom_angle_atom_site_label_1
_geom_angle_atom_site_label_2
_geom_angle_atom_site_label_3
_geom_angle
_geom_angle_site_symmetry_1
_geom_angle_site_symmetry_3
C2 O1 H1O 117(2) . .
C4 O2 H2O 111(2) . .
C11 O3 H3O 114(2) . .
C13 O4 H4O 114.4(19) . .
C22 O6 H6O 109.2(19) . .
C29 O7 H7O 114.3(18) . .
C31 O8 H8O 111.2(19) . .
C6 C1 C2 117.31(18) . .
C6 C1 C34 122.41(18) . .
C2 C1 C34 120.28(17) . .
O1 C2 C3 122.07(19) . .
O1 C2 C1 116.87(18) . .
C3 C2 C1 121.05(18) . .
C2 C3 C4 119.71(19) . .
C2 C3 H3 120.1 . .
C4 C3 H3 120.1 . .
O2 C4 C3 120.60(18) . .
O2 C4 C5 118.20(18) . .
C3 C4 C5 121.14(19) . .
C6 C5 C4 117.18(17) . .
C6 C5 C7 121.82(17) . .
C4 C5 C7 120.98(17) . .
C5 C6 C1 123.53(18) . .
C5 C6 H6 118.2 . .
C1 C6 H6 118.2 . .
C10 C7 C5 110.28(15) . .
C10 C7 C8 113.10(16) . .
C5 C7 C8 112.76(16) . .
C10 C7 H7 106.7 . .
C5 C7 H7 106.7 . .
C8 C7 H7 106.7 . .
C9 C8 C7 112.45(17) . .
C9 C8 H8A 109.1 . .
C7 C8 H8A 109.1 . .
C9 C8 H8B 109.1 . .
C7 C8 H8B 109.1 . .
H8A C8 H8B 107.8 . .
C8 C9 H9A 109.5 . .
C8 C9 H9B 109.5 . .
H9A C9 H9B 109.5 . .
C8 C9 H9C 109.5 . .
H9A C9 H9C 109.5 . .
H9B C9 H9C 109.5 . .
C15 C10 C11 116.50(17) . .
C15 C10 C7 122.68(17) . .
C11 C10 C7 120.81(17) . .
O3 C11 C12 115.87(17) . .
O3 C11 C10 123.49(18) . .
C12 C11 C10 120.64(18) . .
C11 C12 C13 121.26(18) . .
C11 C12 H12 119.4 . .
C13 C12 H12 119.4 . .
O4 C13 C12 116.62(17) . .
O4 C13 C14 123.32(17) . .
C12 C13 C14 120.06(18) . .
C15 C14 C13 116.99(17) . .
C15 C14 C16 123.09(17) . .
C13 C14 C16 119.91(17) . .
C10 C15 C14 124.42(18) . .
C10 C15 H15 117.8 . .
C14 C15 H15 117.8 . .
C14 C16 C19 111.45(14) . .
C14 C16 C17 113.66(16) . .
C19 C16 C17 113.04(16) . .
C14 C16 H16 106.0 . .
C19 C16 H16 106.0 . .
C17 C16 H16 106.0 . .
C18 C17 C16 111.57(17) . .
C18 C17 H17A 109.3 . .
C16 C17 H17A 109.3 . .
C18 C17 H17B 109.3 . .
C16 C17 H17B 109.3 . .
H17A C17 H17B 108.0 . .
C17 C18 H18A 109.5 . .
C17 C18 H18B 109.5 . .
H18A C18 H18B 109.5 . .
C17 C18 H18C 109.5 . .
H18A C18 H18C 109.5 . .
H18B C18 H18C 109.5 . .
C24 C19 C20 118.23(17) . .
C24 C19 C16 121.48(17) . .
C20 C19 C16 120.28(17) . .
O5 C20 C21 120.03(17) . .
O5 C20 C19 120.90(17) . .
C21 C20 C19 119.05(17) . .
C22 C21 C20 121.01(18) . .
C22 C21 H21 119.5 . .
C20 C21 H21 119.5 . .
O6 C22 C21 116.74(17) . .
O6 C22 C23 121.73(17) . .
C21 C22 C23 121.53(18) . .
C22 C23 C24 116.40(17) . .
C22 C23 C25 121.47(17) . .
C24 C23 C25 122.12(17) . .
C19 C24 C23 123.74(17) . .
C19 C24 H24 118.1 . .
C23 C24 H24 118.1 . .
C28 C25 C26 114.21(17) . .
C28 C25 C23 109.72(15) . .
C26 C25 C23 112.56(16) . .
C28 C25 H25 106.6 . .
C26 C25 H25 106.6 . .
C23 C25 H25 106.6 . .
C27 C26 C25 112.27(19) . .
C27 C26 H26A 109.2 . .
C25 C26 H26A 109.2 . .
C27 C26 H26B 109.2 . .
C25 C26 H26B 109.2 . .
H26A C26 H26B 107.9 . .
C26 C27 H27A 109.5 . .
C26 C27 H27B 109.5 . .
H27A C27 H27B 109.5 . .
C26 C27 H27C 109.5 . .
H27A C27 H27C 109.5 . .
H27B C27 H27C 109.5 . .
C33 C28 C29 117.42(18) . .
C33 C28 C25 122.32(17) . .
C29 C28 C25 120.19(17) . .
O7 C29 C30 120.99(17) . .
O7 C29 C28 118.71(17) . .
C30 C29 C28 120.30(18) . .
C31 C30 C29 120.47(17) . .
C31 C30 H30 119.8 . .
C29 C30 H30 119.8 . .
O8 C31 C30 116.13(17) . .
O8 C31 C32 122.88(18) . .
C30 C31 C32 120.98(18) . .
C33 C32 C31 116.90(18) . .
C33 C32 C34 122.17(17) . .
C31 C32 C34 120.93(17) . .
C32 C33 C28 123.80(17) . .
C32 C33 H33 118.1 . .
C28 C33 H33 118.1 . .
C1 C34 C35 112.50(17) . .
C1 C34 C32 111.60(16) . .
C35 C34 C32 113.78(17) . .
C1 C34 H34 106.1 . .
C35 C34 H34 106.1 . .
C32 C34 H34 106.1 . .
C36B C35 C34 124.9(8) . .
C36B C35 C36 105.6(8) . .
C34 C35 C36 110.95(19) . .
C34 C35 H35A 109.4 . .
C36 C35 H35A 109.4 . .
C34 C35 H35B 109.4 . .
C36 C35 H35B 109.4 . .
H35A C35 H35B 108.0 . .
C36B C35 H35C 114.6 . .
C34 C35 H35C 104.7 . .
H35B C35 H35C 106.7 . .
C36B C35 H35D 100.0 . .
C34 C35 H35D 104.8 . .
C36 C35 H35D 109.4 . .
H35A C35 H35D 112.7 . .
H35C C35 H35D 105.8 . .
C35 C36 H36A 109.5 . .
H35C C36 H36A 119.5 . .
C35 C36 H36B 109.5 . .
H35C C36 H36B 94.0 . .
H36A C36 H36B 109.5 . .
C35 C36 H36C 109.5 . .
H35C C36 H36C 113.5 . .
H36A C36 H36C 109.5 . .
H36B C36 H36C 109.5 . .
C35 C36B H36D 109.5 . .
C35 C36B H36E 109.5 . .
H36D C36B H36E 109.5 . .
C35 C36B H36F 109.5 . .
H36D C36B H36F 109.5 . .
H36E C36B H36F 109.5 . .
C41 N1 C40 112.20(18) . .
C41 N1 C37 113.22(18) . .
C40 N1 C37 110.27(17) . .
C41 N1 H1N 108.1(15) . .
C40 N1 H1N 107.0(16) . .
C37 N1 H1N 105.5(17) . .
C38 N2 C39 109.98(19) . .
C38 N2 C42 110.9(2) . .
C39 N2 C42 109.9(2) . .
N1 C37 C38 110.77(19) . .
N1 C37 H37A 109.5 . .
C38 C37 H37A 109.5 . .
N1 C37 H37B 109.5 . .
C38 C37 H37B 109.5 . .
H37A C37 H37B 108.1 . .
N2 C38 C37 110.7(2) . .
N2 C38 H38A 109.5 . .
C37 C38 H38A 109.5 . .
N2 C38 H38B 109.5 . .
C37 C38 H38B 109.5 . .
H38A C38 H38B 108.1 . .
N2 C39 C40 111.1(2) . .
N2 C39 H39A 109.4 . .
C40 C39 H39A 109.4 . .
N2 C39 H39B 109.4 . .
C40 C39 H39B 109.4 . .
H39A C39 H39B 108.0 . .
N1 C40 C39 109.78(18) . .
N1 C40 H40A 109.7 . .
C39 C40 H40A 109.7 . .
N1 C40 H40B 109.7 . .
C39 C40 H40B 109.7 . .
H40A C40 H40B 108.2 . .
N1 C41 H41A 109.5 . .
N1 C41 H41B 109.5 . .
H41A C41 H41B 109.5 . .
N1 C41 H41C 109.5 . .
H41A C41 H41C 109.5 . .
H41B C41 H41C 109.5 . .
N2 C42 H42A 109.5 . .
N2 C42 H42B 109.5 . .
H42A C42 H42B 109.5 . .
N2 C42 H42C 109.5 . .
H42A C42 H42C 109.5 . .
H42B C42 H42C 109.5 . .
C45 N3 C43 110.89(19) . .
C45 N3 C44 110.1(2) . .
C43 N3 C44 109.05(18) . .
N3 C43 C44 111.30(18) . 2_666
N3 C43 H43A 109.4 . .
C44 C43 H43A 109.4 2_666 .
N3 C43 H43B 109.4 . .
C44 C43 H43B 109.4 2_666 .
H43A C43 H43B 108.0 . .
N3 C44 C43 110.65(18) . 2_666
N3 C44 H44A 109.5 . .
C43 C44 H44A 109.5 2_666 .
N3 C44 H44B 109.5 . .
C43 C44 H44B 109.5 2_666 .
H44A C44 H44B 108.1 . .
N3 C45 H45A 109.5 . .
N3 C45 H45B 109.5 . .
H45A C45 H45B 109.5 . .
N3 C45 H45C 109.5 . .
H45A C45 H45C 109.5 . .
H45B C45 H45C 109.5 . .

loop_
_geom_bond_atom_site_label_1
_geom_bond_atom_site_label_2
_geom_bond_distance
_geom_bond_site_symmetry_2
O1 C2 1.367(2) .
O1 H1O 0.884(18) .
O2 C4 1.369(3) .
O2 H2O 0.836(18) .
O3 C11 1.368(2) .
O3 H3O 0.842(18) .
O4 C13 1.366(2) .
O4 H4O 0.880(17) .
O5 C20 1.364(2) .
O6 C22 1.384(2) .
O6 H6O 0.858(17) .
O7 C29 1.370(2) .
O7 H7O 0.863(17) .
O8 C31 1.364(2) .
O8 H8O 0.858(18) .
C1 C6 1.395(3) .
C1 C2 1.398(3) .
C1 C34 1.523(3) .
C2 C3 1.389(3) .
C3 C4 1.395(3) .
C3 H3 0.9500 .
C4 C5 1.397(3) .
C5 C6 1.391(3) .
C5 C7 1.534(3) .
C6 H6 0.9500 .
C7 C10 1.526(3) .
C7 C8 1.535(3) .
C7 H7 1.0000 .
C8 C9 1.523(3) .
C8 H8A 0.9900 .
C8 H8B 0.9900 .
C9 H9A 0.9800 .
C9 H9B 0.9800 .
C9 H9C 0.9800 .
C10 C15 1.391(3) .
C10 C11 1.407(3) .
C11 C12 1.384(3) .
C12 C13 1.389(3) .
C12 H12 0.9500 .
C13 C14 1.402(3) .
C14 C15 1.398(3) .
C14 C16 1.521(3) .
C15 H15 0.9500 .
C16 C19 1.527(2) .
C16 C17 1.535(3) .
C16 H16 1.0000 .
C17 C18 1.521(3) .
C17 H17A 0.9900 .
C17 H17B 0.9900 .
C18 H18A 0.9800 .
C18 H18B 0.9800 .
C18 H18C 0.9800 .
C19 C24 1.395(3) .
C19 C20 1.405(3) .
C20 C21 1.396(3) .
C21 C22 1.387(3) .
C21 H21 0.9500 .
C22 C23 1.396(3) .
C23 C24 1.396(3) .
C23 C25 1.530(3) .
C24 H24 0.9500 .
C25 C28 1.525(3) .
C25 C26 1.530(3) .
C25 H25 1.0000 .
C26 C27 1.515(3) .
C26 H26A 0.9900 .
C26 H26B 0.9900 .
C27 H27A 0.9800 .
C27 H27B 0.9800 .
C27 H27C 0.9800 .
C28 C33 1.395(3) .
C28 C29 1.401(3) .
C29 C30 1.392(3) .
C30 C31 1.391(3) .
C30 H30 0.9500 .
C31 C32 1.399(3) .
C32 C33 1.394(3) .
C32 C34 1.530(3) .
C33 H33 0.9500 .
C34 C35 1.526(3) .
C34 H34 1.0000 .
C35 C36B 1.418(15) .
C35 C36 1.527(3) .
C35 H35A 0.9900 .
C35 H35B 0.9900 .
C35 H35C 0.9900 .
C35 H35D 0.9900 .
C36 H35C 0.5707 .
C36 H36A 0.9800 .
C36 H36B 0.9800 .
C36 H36C 0.9800 .
C36B H36D 0.9800 .
C36B H36E 0.9800 .
C36B H36F 0.9800 .
N1 C41 1.477(3) .
N1 C40 1.490(3) .
N1 C37 1.498(3) .
N1 H1N 0.924(17) .
N2 C38 1.453(3) .
N2 C39 1.460(3) .
N2 C42 1.470(4) .
C37 C38 1.510(4) .
C37 H37A 0.9900 .
C37 H37B 0.9900 .
C38 H38A 0.9900 .
C38 H38B 0.9900 .
C39 C40 1.521(3) .
C39 H39A 0.9900 .
C39 H39B 0.9900 .
C40 H40A 0.9900 .
C40 H40B 0.9900 .
C41 H41A 0.9800 .
C41 H41B 0.9800 .
C41 H41C 0.9800 .
C42 H42A 0.9800 .
C42 H42B 0.9800 .
C42 H42C 0.9800 .
N3 C45 1.463(3) .
N3 C43 1.464(3) .
N3 C44 1.472(3) .
C43 C44 1.501(3) 2_666
C43 H43A 0.9900 .
C43 H43B 0.9900 .
C44 C43 1.501(3) 2_666
C44 H44A 0.9900 .
C44 H44B 0.9900 .
C45 H45A 0.9800 .
C45 H45B 0.9800 .
C45 H45C 0.9800 .

loop_
_geom_hbond_atom_site_label_D
_geom_hbond_atom_site_label_H
_geom_hbond_atom_site_label_A
_geom_hbond_distance_DH
_geom_hbond_distance_HA
_geom_hbond_distance_DA
_geom_hbond_angle_DHA
_geom_hbond_site_symmetry_A
O1 H1O O5 0.884(18) 1.67(2) 2.518(2) 161(3) 1_565
O2 H2O N3 0.836(18) 1.836(19) 2.649(2) 164(3) 1_565
O3 H3O O2 0.842(18) 1.896(19) 2.728(2) 169(3) .
O4 H4O O5 0.880(17) 1.761(19) 2.625(2) 167(3) .
O6 H6O O7 0.858(17) 1.788(18) 2.645(2) 176(3) .
O7 H7O O5 0.863(17) 1.682(17) 2.5412(19) 174(3) 2_565
O8 H8O O1 0.858(18) 1.813(19) 2.656(2) 167(3) .
N1 H1N O6 0.924(17) 1.818(17) 2.730(2) 169(2) 2_565

loop_
_geom_torsion_atom_site_label_1
_geom_torsion_atom_site_label_2
_geom_torsion_atom_site_label_3
_geom_torsion_atom_site_label_4
_geom_torsion
_geom_torsion_site_symmetry_4
C6 C1 C2 O1 176.54(18) .
C34 C1 C2 O1 -3.2(3) .
C6 C1 C2 C3 -2.3(3) .
C34 C1 C2 C3 177.97(19) .
O1 C2 C3 C4 -178.5(2) .
C1 C2 C3 C4 0.3(3) .
C2 C3 C4 O2 179.3(2) .
C2 C3 C4 C5 1.9(3) .
O2 C4 C5 C6 -179.39(18) .
C3 C4 C5 C6 -2.0(3) .
O2 C4 C5 C7 -0.5(3) .
C3 C4 C5 C7 176.94(19) .
C4 C5 C6 C1 -0.2(3) .
C7 C5 C6 C1 -179.08(18) .
C2 C1 C6 C5 2.3(3) .
C34 C1 C6 C5 -178.01(18) .
C6 C5 C7 C10 82.4(2) .
C4 C5 C7 C10 -96.5(2) .
C6 C5 C7 C8 -45.1(2) .
C4 C5 C7 C8 136.00(19) .
C10 C7 C8 C9 174.65(17) .
C5 C7 C8 C9 -59.4(2) .
C5 C7 C10 C15 -93.3(2) .
C8 C7 C10 C15 34.0(2) .
C5 C7 C10 C11 85.1(2) .
C8 C7 C10 C11 -147.63(17) .
C15 C10 C11 O3 -179.40(17) .
C7 C10 C11 O3 2.1(3) .
C15 C10 C11 C12 1.0(3) .
C7 C10 C11 C12 -177.44(17) .
O3 C11 C12 C13 -177.90(17) .
C10 C11 C12 C13 1.7(3) .
C11 C12 C13 O4 175.87(17) .
C11 C12 C13 C14 -4.1(3) .
O4 C13 C14 C15 -176.39(16) .
C12 C13 C14 C15 3.6(3) .
O4 C13 C14 C16 3.7(3) .
C12 C13 C14 C16 -176.32(17) .
C11 C10 C15 C14 -1.5(3) .
C7 C10 C15 C14 176.99(17) .
C13 C14 C15 C10 -0.8(3) .
C16 C14 C15 C10 179.07(17) .
C15 C14 C16 C19 94.4(2) .
C13 C14 C16 C19 -85.8(2) .
C15 C14 C16 C17 -34.8(2) .
C13 C14 C16 C17 145.10(17) .
C14 C16 C17 C18 -164.88(17) .
C19 C16 C17 C18 66.8(2) .
C14 C16 C19 C24 -83.2(2) .
C17 C16 C19 C24 46.3(2) .
C14 C16 C19 C20 95.6(2) .
C17 C16 C19 C20 -134.95(18) .
C24 C19 C20 O5 176.60(16) .
C16 C19 C20 O5 -2.2(3) .
C24 C19 C20 C21 -2.0(3) .
C16 C19 C20 C21 179.17(16) .
O5 C20 C21 C22 -177.04(17) .
C19 C20 C21 C22 1.6(3) .
C20 C21 C22 O6 -179.86(16) .
C20 C21 C22 C23 -0.8(3) .
O6 C22 C23 C24 179.45(16) .
C21 C22 C23 C24 0.5(3) .
O6 C22 C23 C25 -1.7(3) .
C21 C22 C23 C25 179.36(17) .
C20 C19 C24 C23 1.8(3) .
C16 C19 C24 C23 -179.44(16) .
C22 C23 C24 C19 -1.0(3) .
C25 C23 C24 C19 -179.87(17) .
C22 C23 C25 C28 -93.2(2) .
C24 C23 C25 C28 85.6(2) .
C22 C23 C25 C26 138.44(19) .
C24 C23 C25 C26 -42.7(2) .
C28 C25 C26 C27 171.94(19) .
C23 C25 C26 C27 -62.1(2) .
C26 C25 C28 C33 35.3(3) .
C23 C25 C28 C33 -92.1(2) .
C26 C25 C28 C29 -147.75(18) .
C23 C25 C28 C29 84.8(2) .
C33 C28 C29 O7 -176.30(16) .
C25 C28 C29 O7 6.6(3) .
C33 C28 C29 C30 3.2(3) .
C25 C28 C29 C30 -173.86(17) .
O7 C29 C30 C31 177.02(17) .
C28 C29 C30 C31 -2.5(3) .
C29 C30 C31 O8 -179.51(17) .
C29 C30 C31 C32 -0.9(3) .
O8 C31 C32 C33 -178.18(17) .
C30 C31 C32 C33 3.3(3) .
O8 C31 C32 C34 1.8(3) .
C30 C31 C32 C34 -176.68(17) .
C31 C32 C33 C28 -2.5(3) .
C34 C32 C33 C28 177.45(17) .
C29 C28 C33 C32 -0.7(3) .
C25 C28 C33 C32 176.32(17) .
C6 C1 C34 C35 47.1(3) .
C2 C1 C34 C35 -133.2(2) .
C6 C1 C34 C32 -82.2(2) .
C2 C1 C34 C32 97.5(2) .
C33 C32 C34 C1 93.8(2) .
C31 C32 C34 C1 -86.2(2) .
C33 C32 C34 C35 -34.9(3) .
C31 C32 C34 C35 145.13(19) .
C1 C34 C35 C36B 38.9(11) .
C32 C34 C35 C36B 167.1(11) .
C1 C34 C35 C36 167.09(19) .
C32 C34 C35 C36 -64.7(2) .
C41 N1 C37 C38 177.9(2) .
C40 N1 C37 C38 -55.4(3) .
C39 N2 C38 C37 -59.5(3) .
C42 N2 C38 C37 178.8(2) .
N1 C37 C38 N2 57.6(3) .
C38 N2 C39 C40 59.9(3) .
C42 N2 C39 C40 -177.7(2) .
C41 N1 C40 C39 -177.8(2) .
C37 N1 C40 C39 55.0(2) .
N2 C39 C40 N1 -57.8(3) .
C45 N3 C43 C44 -179.0(2) 2_666
C44 N3 C43 C44 -57.6(3) 2_666
C45 N3 C44 C43 179.11(19) 2_666
C43 N3 C44 C43 57.3(2) 2_666
